data_4002690
loop_
_publ_author_name
'Zhang, Zhiyun'
'Chen, Yi-An'
'Hung, Wen-Yi'
'Tang, Wei-Feng'
'Hsu, Yen-Hao'
'Chen, Chi-Lin'
'Meng, Fan-Yi'
'Chou, Pi-Tai'

_publ_section_title
;
 Control of the Reversibility of Excited-State Intramolecular Proton
 Transfer (ESIPT) Reaction: Host-Polarity Tuning White Organic Light
 Emitting Diode on a New Thiazolo[5,4-d]thiazole ESIPT System
;
_journal_issue 23
_journal_name_full 'Chemistry of Materials'
_journal_page_first 8815
_journal_paper_doi 10.1021/acs.chemmater.6b04707
_journal_volume 28
_journal_year 2016
_chemical_formula_sum 'C25 H28 N2 O2 S2'
_chemical_formula_weight 452.61
_space_group_crystal_system triclinic
_space_group_IT_number 2
_space_group_name_Hall '-P 1'
_space_group_name_H-M_alt 'P -1'
_symmetry_space_group_name_Hall '-P 1'
_symmetry_space_group_name_H-M 'P -1'
_atom_sites_solution_hydrogens geom
_audit_creation_method SHELXL-2014/7
_cell_angle_alpha 116.9413(8)
_cell_angle_beta 95.0276(8)
_cell_angle_gamma 91.8151(8)
_cell_formula_units_Z 2
_cell_length_a 9.8522(2)
_cell_length_b 10.8009(2)
_cell_length_c 11.8811(3)
_cell_measurement_reflns_used 9024
_cell_measurement_temperature 200(2)
_cell_measurement_theta_max 68.51
_cell_measurement_theta_min 4.20
_cell_volume 1119.12(4)
_computing_cell_refinement 'Bruker SAINT'
_computing_data_collection 'Bruker APEX3'
_computing_data_reduction 'Bruker SAINT'
_computing_molecular_graphics 'Bruker SHELXTL'
_computing_publication_material 'Bruker SHELXTL'
_computing_structure_refinement 'SHELXL-2014/7 (Sheldrick, 2014)'
_computing_structure_solution 'SHELXS-97 (Sheldrick 2008)'
_diffrn_ambient_temperature 200(2)
_diffrn_measured_fraction_theta_full 0.995
_diffrn_measured_fraction_theta_max 0.992
_diffrn_measurement_device_type 'Bruker D8 VENTURE'
_diffrn_measurement_method '\f and \w scans'
_diffrn_radiation_type CuK\a
_diffrn_radiation_wavelength 1.54178
_diffrn_reflns_av_R_equivalents 0.0185
_diffrn_reflns_av_unetI/netI 0.0288
_diffrn_reflns_Laue_measured_fraction_full 0.995
_diffrn_reflns_Laue_measured_fraction_max 0.992
_diffrn_reflns_limit_h_max 11
_diffrn_reflns_limit_h_min -11
_diffrn_reflns_limit_k_max 12
_diffrn_reflns_limit_k_min -13
_diffrn_reflns_limit_l_max 14
_diffrn_reflns_limit_l_min -14
_diffrn_reflns_number 6135
_diffrn_reflns_point_group_measured_fraction_full 0.995
_diffrn_reflns_point_group_measured_fraction_max 0.992
_diffrn_reflns_theta_full 67.679
_diffrn_reflns_theta_max 68.519
_diffrn_reflns_theta_min 4.201
_exptl_absorpt_coefficient_mu 2.352
_exptl_absorpt_correction_T_max 0.7531
_exptl_absorpt_correction_T_min 0.5548
_exptl_absorpt_correction_type multi-scan
_exptl_absorpt_process_details 'SADABS (BRUKER, 2014)'
_exptl_crystal_colour yellow
_exptl_crystal_density_diffrn 1.343
_exptl_crystal_description needle
_exptl_crystal_F_000 480
_exptl_crystal_size_max 0.200
_exptl_crystal_size_mid 0.120
_exptl_crystal_size_min 0.080
_refine_diff_density_max 0.545
_refine_diff_density_min -0.417
_refine_diff_density_rms 0.086
_refine_ls_extinction_method none
_refine_ls_goodness_of_fit_ref 1.048
_refine_ls_hydrogen_treatment constr
_refine_ls_matrix_type full
_refine_ls_number_parameters 288
_refine_ls_number_reflns 4090
_refine_ls_number_restraints 0
_refine_ls_restrained_S_all 1.048
_refine_ls_R_factor_all 0.0484
_refine_ls_R_factor_gt 0.0413
_refine_ls_shift/su_max 0.000
_refine_ls_shift/su_mean 0.000
_refine_ls_structure_factor_coef Fsqd
_refine_ls_weighting_details 'w=1/[\s^2^(Fo^2^)+(0.0597P)^2^+0.6034P] where P=(Fo^2^+2Fc^2^)/3'
_refine_ls_weighting_scheme calc
_refine_ls_wR_factor_gt 0.1065
_refine_ls_wR_factor_ref 0.1112
_reflns_Friedel_coverage 0.000
_reflns_number_gt 3556
_reflns_number_total 4090
_reflns_threshold_expression 'I > 2\s(I)'
_cod_data_source_file cm6b04707_si_003.cif
_cod_data_source_block ic17497
_cod_depositor_comments 'Adding full bibliography for 4002689--4002690.cif.'
_cod_database_code 4002690
_shelx_shelxl_version_number 2014/7
_shelx_space_group_comment
; 
The symmetry employed for this shelxl refinement is uniquely defined 
by the following loop, which should always be used as a source of 
symmetry information in preference to the above space-group names. 
They are only intended as comments. 
;
_shelx_estimated_absorpt_t_min 0.651
_shelx_estimated_absorpt_t_max 0.834

loop_
_space_group_symop_operation_xyz
'x, y, z'
'-x, -y, -z'

loop_
_atom_site_label
_atom_site_type_symbol
_atom_site_fract_x
_atom_site_fract_y
_atom_site_fract_z
_atom_site_U_iso_or_equiv
_atom_site_adp_type
_atom_site_occupancy
_atom_site_site_symmetry_order
_atom_site_calc_flag
_atom_site_refinement_flags_posn
_atom_site_refinement_flags_adp
S1 S 0.86145(5) 0.37342(5) 0.13539(5) 0.02698(14) Uani 1 1 d . .
S2 S 0.60173(4) 0.24624(5) 0.32219(4) 0.02300(14) Uani 1 1 d . .
O1 O 1.06377(15) 0.04758(17) 0.23385(15) 0.0325(3) Uani 1 1 d . .
H1 H 0.9855 0.0762 0.2459 0.049 Uiso 1 1 calc R U
O2 O 0.37142(14) 0.27767(15) 0.42273(14) 0.0294(3) Uani 1 1 d . .
N1 N 0.85788(16) 0.19397(17) 0.22532(15) 0.0224(3) Uani 1 1 d . .
N2 N 0.60713(16) 0.43057(17) 0.23700(15) 0.0231(3) Uani 1 1 d . .
C1 C 0.72294(18) 0.3616(2) 0.21088(17) 0.0211(4) Uani 1 1 d . .
C2 C 0.74044(18) 0.26127(19) 0.24983(17) 0.0207(4) Uani 1 1 d . .
C3 C 0.93169(18) 0.24137(19) 0.16406(17) 0.0207(4) Uani 1 1 d . .
C4 C 1.06209(18) 0.18793(19) 0.12157(17) 0.0203(4) Uani 1 1 d . .
C5 C 1.12128(19) 0.0932(2) 0.15835(18) 0.0237(4) Uani 1 1 d . .
C6 C 1.2455(2) 0.0443(2) 0.1171(2) 0.0300(4) Uani 1 1 d . .
H6 H 1.2868 -0.0191 0.1421 0.036 Uiso 1 1 calc R U
C7 C 1.3095(2) 0.0868(2) 0.0402(2) 0.0295(4) Uani 1 1 d . .
H7 H 1.3945 0.0518 0.0136 0.035 Uiso 1 1 calc R U
C8 C 1.25383(19) 0.1791(2) 0.00029(17) 0.0225(4) Uani 1 1 d . .
C9 C 1.12960(19) 0.2281(2) 0.04284(18) 0.0231(4) Uani 1 1 d . .
H9 H 1.0889 0.2914 0.0174 0.028 Uiso 1 1 calc R U
C10 C 1.3204(2) 0.2209(2) -0.09138(19) 0.0264(4) Uani 1 1 d . .
C11 C 1.2414(3) 0.1415(3) -0.2225(2) 0.0474(6) Uani 1 1 d . .
H11A H 1.2482 0.0413 -0.2530 0.071 Uiso 1 1 calc R U
H11B H 1.2798 0.1703 -0.2811 0.071 Uiso 1 1 calc R U
H11C H 1.1452 0.1617 -0.2179 0.071 Uiso 1 1 calc R U
C12 C 1.3204(3) 0.3768(3) -0.0456(3) 0.0548(8) Uani 1 1 d . .
H12A H 1.3687 0.4024 -0.1016 0.082 Uiso 1 1 calc R U
H12B H 1.3667 0.4262 0.0413 0.082 Uiso 1 1 calc R U
H12C H 1.2260 0.4025 -0.0468 0.082 Uiso 1 1 calc R U
C13 C 1.4692(2) 0.1830(3) -0.1007(3) 0.0472(6) Uani 1 1 d . .
H13A H 1.4714 0.0815 -0.1378 0.071 Uiso 1 1 calc R U
H13B H 1.5201 0.2265 -0.0155 0.071 Uiso 1 1 calc R U
H13C H 1.5111 0.2166 -0.1546 0.071 Uiso 1 1 calc R U
C14 C 0.53274(18) 0.38092(19) 0.29657(17) 0.0197(4) Uani 1 1 d . .
C15 C 0.40143(18) 0.4355(2) 0.33929(17) 0.0205(4) Uani 1 1 d . .
C16 C 0.32108(19) 0.3817(2) 0.40142(18) 0.0233(4) Uani 1 1 d . .
C17 C 0.1973(2) 0.4363(2) 0.4380(2) 0.0287(4) Uani 1 1 d . .
H17 H 0.1412 0.3985 0.4777 0.034 Uiso 1 1 calc R U
C18 C 0.1558(2) 0.5458(2) 0.4166(2) 0.0295(4) Uani 1 1 d . .
H18 H 0.0708 0.5817 0.4422 0.035 Uiso 1 1 calc R U
C19 C 0.23441(19) 0.6052(2) 0.35885(18) 0.0236(4) Uani 1 1 d . .
C20 C 0.35632(19) 0.5456(2) 0.31927(17) 0.0219(4) Uani 1 1 d . .
H20 H 0.4107 0.5816 0.2769 0.026 Uiso 1 1 calc R U
C21 C 0.1934(2) 0.7314(2) 0.34085(19) 0.0292(4) Uani 1 1 d . .
C22 C 0.0683(3) 0.7937(3) 0.4086(3) 0.0473(6) Uani 1 1 d . .
H22A H 0.0857 0.8153 0.4983 0.071 Uiso 1 1 calc R U
H22B H -0.0117 0.7264 0.3686 0.071 Uiso 1 1 calc R U
H22C H 0.0509 0.8793 0.4022 0.071 Uiso 1 1 calc R U
C23 C 0.1594(2) 0.6880(2) 0.1988(2) 0.0355(5) Uani 1 1 d . .
H23A H 0.1312 0.7685 0.1880 0.053 Uiso 1 1 calc R U
H23B H 0.0849 0.6139 0.1627 0.053 Uiso 1 1 calc R U
H23C H 0.2404 0.6540 0.1551 0.053 Uiso 1 1 calc R U
C24 C 0.3113(3) 0.8456(2) 0.3943(2) 0.0415(5) Uani 1 1 d . .
H24A H 0.3316 0.8776 0.4859 0.062 Uiso 1 1 calc R U
H24B H 0.2853 0.9239 0.3790 0.062 Uiso 1 1 calc R U
H24C H 0.3926 0.8082 0.3523 0.062 Uiso 1 1 calc R U
C25 C 0.3046(2) 0.2340(2) 0.5015(2) 0.0318(5) Uani 1 1 d . .
H25A H 0.2961 0.3150 0.5830 0.048 Uiso 1 1 calc R U
H25B H 0.3583 0.1669 0.5164 0.048 Uiso 1 1 calc R U
H25C H 0.2135 0.1900 0.4596 0.048 Uiso 1 1 calc R U

loop_
_atom_site_aniso_label
_atom_site_aniso_U_11
_atom_site_aniso_U_22
_atom_site_aniso_U_33
_atom_site_aniso_U_23
_atom_site_aniso_U_13
_atom_site_aniso_U_12
S1 0.0210(2) 0.0359(3) 0.0381(3) 0.0263(2) 0.01567(19) 0.01280(19)
S2 0.0189(2) 0.0279(3) 0.0300(3) 0.0184(2) 0.01048(18) 0.00748(17)
O1 0.0256(7) 0.0441(9) 0.0439(9) 0.0319(8) 0.0131(6) 0.0139(6)
O2 0.0260(7) 0.0339(8) 0.0389(8) 0.0239(7) 0.0133(6) 0.0073(6)
N1 0.0185(7) 0.0266(8) 0.0253(8) 0.0138(7) 0.0059(6) 0.0056(6)
N2 0.0189(7) 0.0292(8) 0.0266(8) 0.0160(7) 0.0095(6) 0.0078(6)
C1 0.0179(9) 0.0263(10) 0.0222(9) 0.0130(8) 0.0061(7) 0.0054(7)
C2 0.0176(9) 0.0249(9) 0.0206(9) 0.0108(8) 0.0053(7) 0.0049(7)
C3 0.0180(9) 0.0241(9) 0.0216(9) 0.0113(8) 0.0044(7) 0.0038(7)
C4 0.0161(8) 0.0230(9) 0.0202(9) 0.0084(7) 0.0021(7) 0.0045(7)
C5 0.0214(9) 0.0275(10) 0.0231(9) 0.0120(8) 0.0032(7) 0.0046(7)
C6 0.0238(10) 0.0342(11) 0.0391(11) 0.0218(10) 0.0070(8) 0.0121(8)
C7 0.0191(9) 0.0348(11) 0.0352(11) 0.0150(9) 0.0085(8) 0.0112(8)
C8 0.0179(9) 0.0248(9) 0.0212(9) 0.0071(8) 0.0040(7) 0.0022(7)
C9 0.0195(9) 0.0270(10) 0.0248(9) 0.0131(8) 0.0044(7) 0.0056(7)
C10 0.0214(9) 0.0298(10) 0.0300(10) 0.0138(8) 0.0110(8) 0.0053(8)
C11 0.0466(14) 0.0684(18) 0.0354(13) 0.0316(13) 0.0049(11) -0.0078(12)
C12 0.0679(18) 0.0381(14) 0.0716(19) 0.0297(13) 0.0449(16) 0.0135(13)
C13 0.0258(11) 0.0756(19) 0.0557(15) 0.0409(14) 0.0179(11) 0.0105(11)
C14 0.0171(9) 0.0231(9) 0.0195(8) 0.0097(7) 0.0042(7) 0.0038(7)
C15 0.0161(8) 0.0249(9) 0.0182(8) 0.0074(7) 0.0039(7) 0.0038(7)
C16 0.0194(9) 0.0258(10) 0.0240(9) 0.0104(8) 0.0040(7) 0.0022(7)
C17 0.0198(9) 0.0363(11) 0.0342(11) 0.0184(9) 0.0112(8) 0.0027(8)
C18 0.0177(9) 0.0386(12) 0.0319(11) 0.0142(9) 0.0095(8) 0.0090(8)
C19 0.0199(9) 0.0288(10) 0.0208(9) 0.0096(8) 0.0043(7) 0.0077(7)
C20 0.0190(9) 0.0278(10) 0.0207(9) 0.0118(8) 0.0059(7) 0.0044(7)
C21 0.0274(10) 0.0326(11) 0.0286(10) 0.0135(9) 0.0082(8) 0.0137(8)
C22 0.0475(14) 0.0572(16) 0.0506(15) 0.0312(13) 0.0242(12) 0.0349(12)
C23 0.0411(12) 0.0376(12) 0.0307(11) 0.0176(10) 0.0036(9) 0.0119(10)
C24 0.0475(14) 0.0290(11) 0.0448(13) 0.0147(10) 0.0001(11) 0.0087(10)
C25 0.0333(11) 0.0328(11) 0.0365(11) 0.0208(10) 0.0119(9) 0.0001(9)

loop_
_atom_type_symbol
_atom_type_description
_atom_type_scat_dispersion_real
_atom_type_scat_dispersion_imag
_atom_type_scat_source
C C 0.0181 0.0091 'International Tables Vol C Tables 4.2.6.8 and 6.1.1.4'
H H 0.0000 0.0000 'International Tables Vol C Tables 4.2.6.8 and 6.1.1.4'
N N 0.0311 0.0180 'International Tables Vol C Tables 4.2.6.8 and 6.1.1.4'
O O 0.0492 0.0322 'International Tables Vol C Tables 4.2.6.8 and 6.1.1.4'
S S 0.3331 0.5567 'International Tables Vol C Tables 4.2.6.8 and 6.1.1.4'

loop_
_geom_angle_atom_site_label_1
_geom_angle_atom_site_label_2
_geom_angle_atom_site_label_3
_geom_angle
C1 S1 C3 88.69(8)
C2 S2 C14 88.42(9)
C16 O2 C25 118.79(16)
C3 N1 C2 109.47(16)
C14 N2 C1 108.90(16)
N2 C1 C2 117.65(16)
N2 C1 S1 133.08(14)
C2 C1 S1 109.27(14)
C1 C2 N1 117.46(16)
C1 C2 S2 109.66(14)
N1 C2 S2 132.87(14)
N1 C3 C4 122.77(17)
N1 C3 S1 115.10(14)
C4 C3 S1 122.13(14)
C9 C4 C5 118.77(17)
C9 C4 C3 121.18(17)
C5 C4 C3 120.04(17)
O1 C5 C6 117.75(18)
O1 C5 C4 123.26(17)
C6 C5 C4 118.99(18)
C7 C6 C5 120.64(19)
C6 C7 C8 122.32(18)
C7 C8 C9 116.51(17)
C7 C8 C10 122.70(17)
C9 C8 C10 120.72(17)
C8 C9 C4 122.76(18)
C12 C10 C11 110.7(2)
C12 C10 C13 107.8(2)
C11 C10 C13 108.2(2)
C12 C10 C8 110.57(17)
C11 C10 C8 108.40(16)
C13 C10 C8 111.10(17)
N2 C14 C15 122.05(17)
N2 C14 S2 115.35(14)
C15 C14 S2 122.60(14)
C20 C15 C16 118.77(17)
C20 C15 C14 119.02(16)
C16 C15 C14 122.20(17)
O2 C16 C17 123.79(17)
O2 C16 C15 116.68(17)
C17 C16 C15 119.52(18)
C18 C17 C16 120.11(18)
C17 C18 C19 122.23(18)
C18 C19 C20 116.58(18)
C18 C19 C21 122.86(17)
C20 C19 C21 120.55(17)
C15 C20 C19 122.72(17)
C24 C21 C19 110.26(17)
C24 C21 C23 108.36(19)
C19 C21 C23 109.83(17)
C24 C21 C22 107.93(19)
C19 C21 C22 111.93(18)
C23 C21 C22 108.44(18)

loop_
_geom_bond_atom_site_label_1
_geom_bond_atom_site_label_2
_geom_bond_distance
S1 C1 1.7291(18)
S1 C3 1.7580(19)
S2 C2 1.7179(18)
S2 C14 1.7602(19)
O1 C5 1.357(2)
O2 C16 1.358(2)
O2 C25 1.422(2)
N1 C3 1.314(2)
N1 C2 1.368(2)
N2 C14 1.317(2)
N2 C1 1.363(2)
C1 C2 1.368(3)
C3 C4 1.461(2)
C4 C9 1.401(3)
C4 C5 1.405(3)
C5 C6 1.389(3)
C6 C7 1.380(3)
C7 C8 1.392(3)
C8 C9 1.393(3)
C8 C10 1.541(3)
C10 C12 1.517(3)
C10 C11 1.517(3)
C10 C13 1.534(3)
C14 C15 1.473(2)
C15 C20 1.393(3)
C15 C16 1.404(3)
C16 C17 1.389(3)
C17 C18 1.383(3)
C18 C19 1.395(3)
C19 C20 1.397(3)
C19 C21 1.532(3)
C21 C24 1.531(3)
C21 C23 1.535(3)
C21 C22 1.535(3)

loop_
_geom_hbond_atom_site_label_D
_geom_hbond_atom_site_label_H
_geom_hbond_atom_site_label_A
_geom_hbond_distance_DH
_geom_hbond_distance_HA
_geom_hbond_distance_DA
_geom_hbond_angle_DHA
_geom_hbond_site_symmetry_A
O1 H1 N1 0.84 1.89 2.634(2) 146.3 .
C25 H25A N2 0.98 2.68 3.558(3) 149.2 2_666
